data_1557676
loop_
_publ_author_name
'Nelson, Ronald'
'Calvelo, Mart\'in'
'Garc\'ia-Fandi\~no, Rebeca'
'Lled\'os, Agust\'i'
'Ujaque, Gregori'
'Mascare\~nas, Jos\'e L.'
'L\'opez, Fernando'

_publ_section_title
;
 Skeletal diversity in Pt- and Au-catalyzed annulations of allenedienes:
 dissecting unconventional mechanistic pathways
;
_journal_issue 16
_journal_name_full 'Chemical Science'
_journal_page_first 4209
_journal_page_last 4220
_journal_paper_doi 10.1039/D0SC00650E
_journal_volume 11
_journal_year 2020
_chemical_formula_moiety 'C19 H34 O Si'
_chemical_formula_sum 'C19 H34 O Si'
_chemical_formula_weight 306.55
_chemical_name_common RN1-601
_space_group_crystal_system monoclinic
_space_group_IT_number 14
_space_group_name_Hall '-P 2ybc'
_space_group_name_H-M_alt 'P 1 21/c 1'
_atom_sites_solution_hydrogens geom
_atom_sites_solution_primary dual
_atom_sites_solution_secondary difmap
_audit_conform_dict_location ftp://ftp.iucr.org/pub/cif_core.dic
_audit_conform_dict_name cif_core.dic
_audit_conform_dict_version 2.4.3
_audit_creation_date 2016-11-19T21:12:40-00:00
_audit_creation_method 'WinGX routine CIF_UPDATE'
_audit_update_record
;
2019-11-07 deposited with the CCDC.	2020-03-27 downloaded from the CCDC.
;
_cell_angle_alpha 90
_cell_angle_beta 90.557(2)
_cell_angle_gamma 90
_cell_formula_units_Z 4
_cell_length_a 23.4244(10)
_cell_length_b 6.2336(3)
_cell_length_c 13.0105(6)
_cell_measurement_reflns_used 8169
_cell_measurement_temperature 100(2)
_cell_measurement_theta_max 31.38
_cell_measurement_theta_min 3.24
_cell_measurement_wavelength 0.71073
_cell_volume 1899.68(15)
_computing_cell_refinement 'SAINT V8.37A integration software'
_computing_data_collection 'Bruker APEX2 software'
_computing_data_reduction 'SORTAV (Blessing, 1995)'
_computing_molecular_graphics 'ORTEP-3 for Windows (Farrugia, 2012)'
_computing_publication_material 'WinGX publication routines (Farrugia, 2012)'
_computing_structure_refinement 'SHELXL-2016/6 (Sheldrick, 2016)'
_computing_structure_solution 'SHELXT-2014 (Sheldrick, 2014)'
_diffrn_ambient_temperature 100(2)
_diffrn_detector 'APEX-II CCD'
_diffrn_measured_fraction_theta_full 0.999
_diffrn_measured_fraction_theta_max 0.978
_diffrn_measurement_device '\k-geometry diffractometer'
_diffrn_measurement_device_type 'Bruker APEX-II'
_diffrn_measurement_method '\f or \w oscillation scans'
_diffrn_orient_matrix_UB_11 0.029575
_diffrn_orient_matrix_UB_12 0.038676
_diffrn_orient_matrix_UB_13 -0.051725
_diffrn_orient_matrix_UB_21 0.002167
_diffrn_orient_matrix_UB_22 -0.153431
_diffrn_orient_matrix_UB_23 -0.022061
_diffrn_orient_matrix_UB_31 -0.030713
_diffrn_orient_matrix_UB_32 0.026417
_diffrn_orient_matrix_UB_33 -0.052403
_diffrn_radiation_monochromator graphite
_diffrn_radiation_probe x-ray
_diffrn_radiation_type MoK\a
_diffrn_radiation_wavelength 0.71073
_diffrn_reflns_av_R_equivalents 0.0543
_diffrn_reflns_av_unetI/netI 0.0547
_diffrn_reflns_Laue_measured_fraction_full 0.999
_diffrn_reflns_Laue_measured_fraction_max 0.978
_diffrn_reflns_limit_h_max 36
_diffrn_reflns_limit_h_min -35
_diffrn_reflns_limit_k_max 8
_diffrn_reflns_limit_k_min -9
_diffrn_reflns_limit_l_max 20
_diffrn_reflns_limit_l_min -17
_diffrn_reflns_number 40894
_diffrn_reflns_point_group_measured_fraction_full 0.999
_diffrn_reflns_point_group_measured_fraction_max 0.978
_diffrn_reflns_reduction_process
;
        Scaled and merged with Sortav
        R.H. Blessing, (1987) Cryst. Rev. 1, 3-58
        R.H. Blessing, (1989) J. Appl. Cryst. 22, 396-397
;
_diffrn_reflns_theta_full 25.242
_diffrn_reflns_theta_max 33.244
_diffrn_reflns_theta_min 1.739
_diffrn_source 'sealed x-ray tube'
_diffrn_standards_number 0
_exptl_absorpt_coefficient_mu 0.123
_exptl_absorpt_correction_T_max 0.962
_exptl_absorpt_correction_T_min 0.793
_exptl_absorpt_correction_type multi-scan
_exptl_absorpt_process_details
;
SADABS-2016/2 - Bruker AXS area detector scaling and absorption correction
;
_exptl_crystal_colour colourless
_exptl_crystal_density_diffrn 1.072
_exptl_crystal_density_method 'not measured'
_exptl_crystal_description plate
_exptl_crystal_F_000 680
_exptl_crystal_size_max 0.4
_exptl_crystal_size_mid 0.32
_exptl_crystal_size_min 0.1
_refine_diff_density_max 0.431
_refine_diff_density_min -0.41
_refine_diff_density_rms 0.059
_refine_ls_extinction_method none
_refine_ls_goodness_of_fit_ref 1.028
_refine_ls_hydrogen_treatment constr
_refine_ls_matrix_type full
_refine_ls_number_constraints 0
_refine_ls_number_parameters 198
_refine_ls_number_reflns 7142
_refine_ls_number_restraints 0
_refine_ls_restrained_S_all 1.028
_refine_ls_R_factor_all 0.0818
_refine_ls_R_factor_gt 0.049
_refine_ls_shift/su_max 0
_refine_ls_shift/su_mean 0
_refine_ls_structure_factor_coef Fsqd
_refine_ls_weighting_details 'w=1/[\s^2^(Fo^2^)+(0.0569P)^2^+0.4038P] where P=(Fo^2^+2Fc^2^)/3'
_refine_ls_weighting_scheme calc
_refine_ls_wR_factor_gt 0.1088
_refine_ls_wR_factor_ref 0.1226
_reflns_Friedel_coverage 0
_reflns_number_gt 5087
_reflns_number_total 7142
_reflns_threshold_expression 'I > 2\s(I)'
_cod_data_source_file d0sc00650e2.cif
_cod_data_source_block shelx
_cod_depositor_comments
;Adding full bibliography for 1557674--1557678.cif.

 Adding full bibliography for 1557674--1557678.cif.
;
_cod_original_sg_symbol_H-M 'P 21/c'
_cod_database_code 1557676
_shelx_estimated_absorpt_t_min 0.953
_shelx_estimated_absorpt_t_max 0.988

loop_
_space_group_symop_operation_xyz
'x, y, z'
'-x, y+1/2, -z+1/2'
'-x, -y, -z'
'x, -y-1/2, z-1/2'

loop_
_atom_site_label
_atom_site_type_symbol
_atom_site_fract_x
_atom_site_fract_y
_atom_site_fract_z
_atom_site_U_iso_or_equiv
_atom_site_adp_type
_atom_site_occupancy
_atom_site_site_symmetry_order
_atom_site_calc_flag
_atom_site_refinement_flags_posn
_atom_site_refinement_flags_adp
_atom_site_refinement_flags_occupancy
_atom_site_disorder_assembly
_atom_site_disorder_group
Si1 Si 0.15566(2) 0.41357(5) 0.29204(2) 0.01304(8) Uani 1 1 d . . . . .
O1 O 0.20044(3) 0.31511(14) 0.37857(6) 0.01681(17) Uani 1 1 d . . . . .
C1 C 0.25118(5) 0.19498(19) 0.35707(9) 0.0158(2) Uani 1 1 d . . . . .
H1 H 0.24846 0.120992 0.288995 0.019 Uiso 1 1 calc R U . . .
C2 C 0.30233(5) 0.34299(19) 0.36271(8) 0.0145(2) Uani 1 1 d . . . . .
H2 H 0.30012 0.4859 0.327986 0.017 Uiso 1 1 calc R U . . .
C3 C 0.32679(5) 0.33022(18) 0.47224(8) 0.0134(2) Uani 1 1 d . . . . .
C4 C 0.29103(5) 0.1654(2) 0.52947(9) 0.0178(2) Uani 1 1 d . . . . .
H4A H 0.262945 0.237177 0.574243 0.021 Uiso 1 1 calc R U . . .
H4B H 0.315651 0.07146 0.572342 0.021 Uiso 1 1 calc R U . . .
C5 C 0.26058(5) 0.0349(2) 0.44490(10) 0.0190(2) Uani 1 1 d . . . . .
H5A H 0.28461 -0.086686 0.422349 0.023 Uiso 1 1 calc R U . . .
H5B H 0.223709 -0.021789 0.469668 0.023 Uiso 1 1 calc R U . . .
C6 C 0.36017(5) 0.24352(19) 0.38191(8) 0.0144(2) Uani 1 1 d . . . . .
H6 H 0.361043 0.083487 0.376796 0.017 Uiso 1 1 calc R U . . .
C7 C 0.41582(5) 0.3542(2) 0.35384(9) 0.0159(2) Uani 1 1 d . . . . .
C8 C 0.41299(5) 0.5967(2) 0.37599(9) 0.0181(2) Uani 1 1 d . . . . .
H8A H 0.451972 0.657341 0.372117 0.022 Uiso 1 1 calc R U . . .
H8B H 0.3894 0.666559 0.322059 0.022 Uiso 1 1 calc R U . . .
C9 C 0.38842(5) 0.6487(2) 0.47961(9) 0.0173(2) Uani 1 1 d . . . . .
H9 H 0.401518 0.773276 0.514663 0.021 Uiso 1 1 calc R U . . .
C10 C 0.34894(5) 0.52642(19) 0.52404(9) 0.0150(2) Uani 1 1 d . . . . .
C11 C 0.42866(6) 0.3198(2) 0.23959(10) 0.0237(3) Uani 1 1 d . . . . .
H11A H 0.397626 0.380465 0.197717 0.036 Uiso 1 1 calc R U . . .
H11B H 0.431929 0.165857 0.22558 0.036 Uiso 1 1 calc R U . . .
H11C H 0.464618 0.391163 0.222496 0.036 Uiso 1 1 calc R U . . .
C12 C 0.46336(5) 0.2524(2) 0.41961(10) 0.0213(2) Uani 1 1 d . . . . .
H12A H 0.464406 0.097477 0.407024 0.032 Uiso 1 1 calc R U . . .
H12B H 0.455855 0.279013 0.492477 0.032 Uiso 1 1 calc R U . . .
H12C H 0.500178 0.315802 0.40132 0.032 Uiso 1 1 calc R U . . .
C13 C 0.32336(6) 0.5860(2) 0.62605(9) 0.0217(3) Uani 1 1 d . . . . .
H13A H 0.282388 0.61265 0.617021 0.033 Uiso 1 1 calc R U . . .
H13B H 0.341953 0.715849 0.652489 0.033 Uiso 1 1 calc R U . . .
H13C H 0.329119 0.468171 0.674934 0.033 Uiso 1 1 calc R U . . .
C14 C 0.18983(6) 0.6382(2) 0.22111(10) 0.0233(3) Uani 1 1 d . . . . .
H14A H 0.223877 0.585263 0.186017 0.035 Uiso 1 1 calc R U . . .
H14B H 0.200805 0.75142 0.269678 0.035 Uiso 1 1 calc R U . . .
H14C H 0.162793 0.696127 0.170297 0.035 Uiso 1 1 calc R U . . .
C15 C 0.13424(6) 0.2041(2) 0.19724(10) 0.0232(3) Uani 1 1 d . . . . .
H15A H 0.103938 0.260367 0.152311 0.035 Uiso 1 1 calc R U . . .
H15B H 0.120224 0.077437 0.233765 0.035 Uiso 1 1 calc R U . . .
H15C H 0.167286 0.16433 0.155736 0.035 Uiso 1 1 calc R U . . .
C16 C 0.09250(5) 0.5052(2) 0.36910(9) 0.0164(2) Uani 1 1 d . . . . .
C17 C 0.04775(6) 0.6123(2) 0.29905(11) 0.0251(3) Uani 1 1 d . . . . .
H17A H 0.064724 0.737318 0.265399 0.038 Uiso 1 1 calc R U . . .
H17B H 0.015166 0.658345 0.34028 0.038 Uiso 1 1 calc R U . . .
H17C H 0.03478 0.509677 0.246766 0.038 Uiso 1 1 calc R U . . .
C18 C 0.11202(6) 0.6649(2) 0.45205(10) 0.0244(3) Uani 1 1 d . . . . .
H18A H 0.126432 0.795338 0.419234 0.037 Uiso 1 1 calc R U . . .
H18B H 0.142433 0.59997 0.493933 0.037 Uiso 1 1 calc R U . . .
H18C H 0.079679 0.701278 0.495966 0.037 Uiso 1 1 calc R U . . .
C19 C 0.06537(6) 0.3075(2) 0.42082(10) 0.0231(3) Uani 1 1 d . . . . .
H19A H 0.05018 0.210691 0.367887 0.035 Uiso 1 1 calc R U . . .
H19B H 0.034316 0.354092 0.465555 0.035 Uiso 1 1 calc R U . . .
H19C H 0.094394 0.232244 0.461864 0.035 Uiso 1 1 calc R U . . .

loop_
_atom_site_aniso_label
_atom_site_aniso_U_11
_atom_site_aniso_U_22
_atom_site_aniso_U_33
_atom_site_aniso_U_23
_atom_site_aniso_U_13
_atom_site_aniso_U_12
Si1 0.01261(16) 0.01395(15) 0.01256(14) 0.00002(11) 0.00004(10) -0.00021(12)
O1 0.0112(4) 0.0233(4) 0.0159(4) -0.0001(3) 0.0000(3) 0.0036(3)
C1 0.0127(5) 0.0181(5) 0.0166(5) -0.0012(4) -0.0007(4) 0.0007(4)
C2 0.0131(5) 0.0168(5) 0.0135(5) 0.0009(4) -0.0007(4) 0.0007(4)
C3 0.0119(5) 0.0150(5) 0.0132(5) 0.0011(4) 0.0008(4) 0.0011(4)
C4 0.0150(6) 0.0197(6) 0.0188(5) 0.0044(4) 0.0013(4) -0.0009(4)
C5 0.0137(6) 0.0180(6) 0.0253(6) 0.0032(4) -0.0004(4) -0.0019(4)
C6 0.0119(5) 0.0164(5) 0.0150(5) -0.0018(4) 0.0010(4) 0.0014(4)
C7 0.0122(5) 0.0203(6) 0.0153(5) -0.0001(4) 0.0016(4) -0.0002(4)
C8 0.0155(6) 0.0192(6) 0.0197(5) 0.0026(4) 0.0009(4) -0.0034(5)
C9 0.0171(6) 0.0155(5) 0.0191(5) -0.0010(4) -0.0019(4) 0.0004(4)
C10 0.0153(5) 0.0151(5) 0.0145(5) 0.0000(4) -0.0023(4) 0.0040(4)
C11 0.0193(6) 0.0335(7) 0.0186(6) -0.0025(5) 0.0056(5) -0.0017(5)
C12 0.0138(6) 0.0251(6) 0.0251(6) -0.0017(5) -0.0009(5) 0.0021(5)
C13 0.0270(7) 0.0216(6) 0.0164(5) -0.0019(5) 0.0010(5) 0.0038(5)
C14 0.0258(7) 0.0203(6) 0.0240(6) 0.0034(5) 0.0061(5) -0.0011(5)
C15 0.0241(7) 0.0230(6) 0.0224(6) -0.0069(5) -0.0025(5) 0.0005(5)
C16 0.0132(5) 0.0180(5) 0.0181(5) -0.0005(4) 0.0004(4) 0.0008(4)
C17 0.0175(6) 0.0256(7) 0.0321(7) 0.0036(5) -0.0022(5) 0.0040(5)
C18 0.0222(7) 0.0259(7) 0.0251(6) -0.0082(5) 0.0030(5) 0.0013(5)
C19 0.0200(6) 0.0246(6) 0.0248(6) 0.0025(5) 0.0069(5) -0.0014(5)

loop_
_atom_type_symbol
_atom_type_description
_atom_type_scat_dispersion_real
_atom_type_scat_dispersion_imag
_atom_type_scat_source
C C 0.0033 0.0016 'International Tables Vol C Tables 4.2.6.8 and 6.1.1.4'
H H 0 0 'International Tables Vol C Tables 4.2.6.8 and 6.1.1.4'
O O 0.0106 0.006 'International Tables Vol C Tables 4.2.6.8 and 6.1.1.4'
Si Si 0.0817 0.0704 'International Tables Vol C Tables 4.2.6.8 and 6.1.1.4'

loop_
_geom_angle_atom_site_label_1
_geom_angle_atom_site_label_2
_geom_angle_atom_site_label_3
_geom_angle
_geom_angle_site_symmetry_1
_geom_angle_site_symmetry_3
_geom_angle_publ_flag
O1 Si1 C15 110.90(6) . . ?
O1 Si1 C14 110.15(6) . . ?
C15 Si1 C14 108.27(6) . . ?
O1 Si1 C16 104.30(5) . . ?
C15 Si1 C16 110.93(6) . . ?
C14 Si1 C16 112.29(6) . . ?
C1 O1 Si1 125.70(7) . . ?
O1 C1 C2 109.23(9) . . ?
O1 C1 C5 107.94(9) . . ?
C2 C1 C5 104.65(9) . . ?
O1 C1 H1 111.6 . . ?
C2 C1 H1 111.6 . . ?
C5 C1 H1 111.6 . . ?
C6 C2 C1 117.83(10) . . ?
C6 C2 C3 59.85(7) . . ?
C1 C2 C3 107.58(9) . . ?
C6 C2 H2 118.9 . . ?
C1 C2 H2 118.9 . . ?
C3 C2 H2 118.9 . . ?
C10 C3 C6 117.62(10) . . ?
C10 C3 C4 121.60(10) . . ?
C6 C3 C4 115.33(10) . . ?
C10 C3 C2 120.27(10) . . ?
C6 C3 C2 59.28(7) . . ?
C4 C3 C2 106.67(9) . . ?
C3 C4 C5 105.09(9) . . ?
C3 C4 H4A 110.7 . . ?
C5 C4 H4A 110.7 . . ?
C3 C4 H4B 110.7 . . ?
C5 C4 H4B 110.7 . . ?
H4A C4 H4B 108.8 . . ?
C1 C5 C4 104.56(10) . . ?
C1 C5 H5A 110.8 . . ?
C4 C5 H5A 110.8 . . ?
C1 C5 H5B 110.8 . . ?
C4 C5 H5B 110.8 . . ?
H5A C5 H5B 108.9 . . ?
C2 C6 C3 60.87(7) . . ?
C2 C6 C7 122.93(10) . . ?
C3 C6 C7 118.25(10) . . ?
C2 C6 H6 114.7 . . ?
C3 C6 H6 114.7 . . ?
C7 C6 H6 114.7 . . ?
C6 C7 C11 110.20(10) . . ?
C6 C7 C12 107.29(10) . . ?
C11 C7 C12 109.53(10) . . ?
C6 C7 C8 111.18(10) . . ?
C11 C7 C8 109.12(10) . . ?
C12 C7 C8 109.49(10) . . ?
C9 C8 C7 113.34(10) . . ?
C9 C8 H8A 108.9 . . ?
C7 C8 H8A 108.9 . . ?
C9 C8 H8B 108.9 . . ?
C7 C8 H8B 108.9 . . ?
H8A C8 H8B 107.7 . . ?
C10 C9 C8 122.49(11) . . ?
C10 C9 H9 118.8 . . ?
C8 C9 H9 118.8 . . ?
C9 C10 C3 120.91(10) . . ?
C9 C10 C13 121.57(11) . . ?
C3 C10 C13 117.48(10) . . ?
C7 C11 H11A 109.5 . . ?
C7 C11 H11B 109.5 . . ?
H11A C11 H11B 109.5 . . ?
C7 C11 H11C 109.5 . . ?
H11A C11 H11C 109.5 . . ?
H11B C11 H11C 109.5 . . ?
C7 C12 H12A 109.5 . . ?
C7 C12 H12B 109.5 . . ?
H12A C12 H12B 109.5 . . ?
C7 C12 H12C 109.5 . . ?
H12A C12 H12C 109.5 . . ?
H12B C12 H12C 109.5 . . ?
C10 C13 H13A 109.5 . . ?
C10 C13 H13B 109.5 . . ?
H13A C13 H13B 109.5 . . ?
C10 C13 H13C 109.5 . . ?
H13A C13 H13C 109.5 . . ?
H13B C13 H13C 109.5 . . ?
Si1 C14 H14A 109.5 . . ?
Si1 C14 H14B 109.5 . . ?
H14A C14 H14B 109.5 . . ?
Si1 C14 H14C 109.5 . . ?
H14A C14 H14C 109.5 . . ?
H14B C14 H14C 109.5 . . ?
Si1 C15 H15A 109.5 . . ?
Si1 C15 H15B 109.5 . . ?
H15A C15 H15B 109.5 . . ?
Si1 C15 H15C 109.5 . . ?
H15A C15 H15C 109.5 . . ?
H15B C15 H15C 109.5 . . ?
C18 C16 C17 109.42(11) . . ?
C18 C16 C19 109.40(10) . . ?
C17 C16 C19 108.93(10) . . ?
C18 C16 Si1 109.91(8) . . ?
C17 C16 Si1 110.56(8) . . ?
C19 C16 Si1 108.58(8) . . ?
C16 C17 H17A 109.5 . . ?
C16 C17 H17B 109.5 . . ?
H17A C17 H17B 109.5 . . ?
C16 C17 H17C 109.5 . . ?
H17A C17 H17C 109.5 . . ?
H17B C17 H17C 109.5 . . ?
C16 C18 H18A 109.5 . . ?
C16 C18 H18B 109.5 . . ?
H18A C18 H18B 109.5 . . ?
C16 C18 H18C 109.5 . . ?
H18A C18 H18C 109.5 . . ?
H18B C18 H18C 109.5 . . ?
C16 C19 H19A 109.5 . . ?
C16 C19 H19B 109.5 . . ?
H19A C19 H19B 109.5 . . ?
C16 C19 H19C 109.5 . . ?
H19A C19 H19C 109.5 . . ?
H19B C19 H19C 109.5 . . ?

loop_
_geom_bond_atom_site_label_1
_geom_bond_atom_site_label_2
_geom_bond_distance
_geom_bond_site_symmetry_2
_geom_bond_publ_flag
Si1 O1 1.6497(9) . ?
Si1 C15 1.8616(13) . ?
Si1 C14 1.8620(13) . ?
Si1 C16 1.8841(12) . ?
O1 C1 1.4346(14) . ?
C1 C2 1.5135(16) . ?
C1 C5 1.5315(17) . ?
C1 H1 1 . ?
C2 C6 1.5085(16) . ?
C2 C3 1.5327(15) . ?
C2 H2 1 . ?
C3 C10 1.4874(16) . ?
C3 C6 1.5174(15) . ?
C3 C4 1.5245(16) . ?
C4 C5 1.5381(17) . ?
C4 H4A 0.99 . ?
C4 H4B 0.99 . ?
C5 H5A 0.99 . ?
C5 H5B 0.99 . ?
C6 C7 1.5226(16) . ?
C6 H6 1 . ?
C7 C11 1.5345(17) . ?
C7 C12 1.5350(17) . ?
C7 C8 1.5402(17) . ?
C8 C9 1.5064(17) . ?
C8 H8A 0.99 . ?
C8 H8B 0.99 . ?
C9 C10 1.3343(17) . ?
C9 H9 0.95 . ?
C10 C13 1.5079(16) . ?
C11 H11A 0.98 . ?
C11 H11B 0.98 . ?
C11 H11C 0.98 . ?
C12 H12A 0.98 . ?
C12 H12B 0.98 . ?
C12 H12C 0.98 . ?
C13 H13A 0.98 . ?
C13 H13B 0.98 . ?
C13 H13C 0.98 . ?
C14 H14A 0.98 . ?
C14 H14B 0.98 . ?
C14 H14C 0.98 . ?
C15 H15A 0.98 . ?
C15 H15B 0.98 . ?
C15 H15C 0.98 . ?
C16 C18 1.5347(17) . ?
C16 C17 1.5351(18) . ?
C16 C19 1.5440(17) . ?
C17 H17A 0.98 . ?
C17 H17B 0.98 . ?
C17 H17C 0.98 . ?
C18 H18A 0.98 . ?
C18 H18B 0.98 . ?
C18 H18C 0.98 . ?
C19 H19A 0.98 . ?
C19 H19B 0.98 . ?
C19 H19C 0.98 . ?

loop_
_geom_torsion_atom_site_label_1
_geom_torsion_atom_site_label_2
_geom_torsion_atom_site_label_3
_geom_torsion_atom_site_label_4
_geom_torsion
_geom_torsion_site_symmetry_1
_geom_torsion_site_symmetry_2
_geom_torsion_site_symmetry_3
_geom_torsion_site_symmetry_4
_geom_torsion_publ_flag
C15 Si1 O1 C1 50.27(11) . . . . ?
C14 Si1 O1 C1 -69.57(10) . . . . ?
C16 Si1 O1 C1 169.73(9) . . . . ?
Si1 O1 C1 C2 98.39(10) . . . . ?
Si1 O1 C1 C5 -148.37(8) . . . . ?
O1 C1 C2 C6 157.76(9) . . . . ?
C5 C1 C2 C6 42.39(13) . . . . ?
O1 C1 C2 C3 93.13(11) . . . . ?
C5 C1 C2 C3 -22.24(12) . . . . ?
C6 C2 C3 C10 106.12(11) . . . . ?
C1 C2 C3 C10 -141.41(10) . . . . ?
C1 C2 C3 C6 112.47(10) . . . . ?
C6 C2 C3 C4 -109.97(10) . . . . ?
C1 C2 C3 C4 2.50(12) . . . . ?
C10 C3 C4 C5 161.50(10) . . . . ?
C6 C3 C4 C5 -45.20(13) . . . . ?
C2 C3 C4 C5 18.17(12) . . . . ?
O1 C1 C5 C4 -82.90(11) . . . . ?
C2 C1 C5 C4 33.36(12) . . . . ?
C3 C4 C5 C1 -31.90(12) . . . . ?
C1 C2 C6 C3 -95.07(11) . . . . ?
C1 C2 C6 C7 158.40(10) . . . . ?
C3 C2 C6 C7 -106.53(12) . . . . ?
C10 C3 C6 C2 -110.54(11) . . . . ?
C4 C3 C6 C2 95.05(11) . . . . ?
C10 C3 C6 C7 3.48(15) . . . . ?
C4 C3 C6 C7 -150.93(10) . . . . ?
C2 C3 C6 C7 114.02(12) . . . . ?
C2 C6 C7 C11 -82.22(14) . . . . ?
C3 C6 C7 C11 -154.13(10) . . . . ?
C2 C6 C7 C12 158.60(10) . . . . ?
C3 C6 C7 C12 86.68(12) . . . . ?
C2 C6 C7 C8 38.91(14) . . . . ?
C3 C6 C7 C8 -33.00(14) . . . . ?
C6 C7 C8 C9 45.89(14) . . . . ?
C11 C7 C8 C9 167.65(10) . . . . ?
C12 C7 C8 C9 -72.48(13) . . . . ?
C7 C8 C9 C10 -31.39(17) . . . . ?
C8 C9 C10 C3 -0.28(18) . . . . ?
C8 C9 C10 C13 -177.71(11) . . . . ?
C6 C3 C10 C9 14.91(16) . . . . ?
C4 C3 C10 C9 167.63(11) . . . . ?
C2 C3 C10 C9 -53.86(16) . . . . ?
C6 C3 C10 C13 -167.56(10) . . . . ?
C4 C3 C10 C13 -14.84(16) . . . . ?
C2 C3 C10 C13 123.67(12) . . . . ?
O1 Si1 C16 C18 56.26(10) . . . . ?
C15 Si1 C16 C18 175.71(9) . . . . ?
C14 Si1 C16 C18 -63.00(10) . . . . ?
O1 Si1 C16 C17 177.17(8) . . . . ?
C15 Si1 C16 C17 -63.38(10) . . . . ?
C14 Si1 C16 C17 57.91(10) . . . . ?
O1 Si1 C16 C19 -63.38(9) . . . . ?
C15 Si1 C16 C19 56.07(10) . . . . ?
C14 Si1 C16 C19 177.36(9) . . . . ?
